data_4035327
loop_
_publ_author_name
'Ping, Lucy'
'Bak, JungMin'
'Kim, Youngmee'
'Bouffard, Jean'

_publ_section_title
;
 Addition, Substitution, and Ring-Contraction Reactions of Quinones with
 N-Heterocyclic Carbenes.
;
_journal_issue 16
_journal_name_full 'The Journal of organic chemistry'
_journal_page_first 9240
_journal_page_last 9249
_journal_paper_doi 10.1021/acs.joc.8b01236
_journal_volume 83
_journal_year 2018
_chemical_formula_sum 'C32 H36 Cl4 N2'
_chemical_formula_weight 590.43
_space_group_crystal_system orthorhombic
_space_group_IT_number 19
_space_group_name_Hall 'P 2ac 2ab'
_space_group_name_H-M_alt 'P 21 21 21'
_atom_sites_solution_hydrogens geom
_audit_creation_method 'APEX2 v2014.1-1'
_cell_angle_alpha 90
_cell_angle_beta 90
_cell_angle_gamma 90
_cell_formula_units_Z 12
_cell_length_a 16.5113(4)
_cell_length_b 18.4826(4)
_cell_length_c 31.1034(7)
_cell_measurement_reflns_used 9200
_cell_measurement_temperature 296(2)
_cell_measurement_theta_max 27.84
_cell_measurement_theta_min 2.30
_cell_volume 9491.9(4)
_computing_cell_refinement 'SAINT V8.34A (Bruker AXS Inc., 2013)'
_computing_data_collection 'Bruker Instrument Service v2013.12.0.0'
_computing_data_reduction 'SAINT V8.34A (Bruker AXS Inc., 2013)'
_computing_structure_refinement 'SHELXL-2014 (Sheldrick, 2015)'
_diffrn_ambient_temperature 296(2)
_diffrn_measured_fraction_theta_full 1.000
_diffrn_measured_fraction_theta_max 1.000
_diffrn_measurement_device_type 'Bruker APEX-II CCD'
_diffrn_measurement_method '\f and \w scans'
_diffrn_radiation_type MoK\a
_diffrn_radiation_wavelength 0.71073
_diffrn_reflns_av_R_equivalents 0.0772
_diffrn_reflns_av_unetI/netI 0.0335
_diffrn_reflns_Laue_measured_fraction_full 1.000
_diffrn_reflns_Laue_measured_fraction_max 1.000
_diffrn_reflns_limit_h_max 20
_diffrn_reflns_limit_h_min -20
_diffrn_reflns_limit_k_max 22
_diffrn_reflns_limit_k_min -22
_diffrn_reflns_limit_l_max 37
_diffrn_reflns_limit_l_min -37
_diffrn_reflns_number 279370
_diffrn_reflns_point_group_measured_fraction_full 1.000
_diffrn_reflns_point_group_measured_fraction_max 1.000
_diffrn_reflns_theta_full 25.242
_diffrn_reflns_theta_max 25.500
_diffrn_reflns_theta_min 1.282
_exptl_absorpt_coefficient_mu 0.397
_exptl_absorpt_correction_T_max 0.94
_exptl_absorpt_correction_T_min 0.91
_exptl_absorpt_correction_type multi-scan
_exptl_absorpt_process_details 'SADABS V2012/1 (Bruker AXS Inc.)'
_exptl_crystal_colour colourless
_exptl_crystal_density_diffrn 1.239
_exptl_crystal_description block
_exptl_crystal_F_000 3720
_exptl_crystal_size_max 0.180
_exptl_crystal_size_mid 0.160
_exptl_crystal_size_min 0.150
_refine_diff_density_max 0.293
_refine_diff_density_min -0.274
_refine_diff_density_rms 0.040
_refine_ls_abs_structure_details
; 
 Flack x determined using 4955 quotients [(I+)-(I-)]/[(I+)+(I-)] 
 (Parsons and Flack (2004), Acta Cryst. A60, s61). 
;
_refine_ls_abs_structure_Flack 0.017(12)
_refine_ls_extinction_method none
_refine_ls_goodness_of_fit_ref 1.035
_refine_ls_hydrogen_treatment constr
_refine_ls_matrix_type full
_refine_ls_number_parameters 1051
_refine_ls_number_reflns 17636
_refine_ls_number_restraints 0
_refine_ls_restrained_S_all 1.035
_refine_ls_R_factor_all 0.0757
_refine_ls_R_factor_gt 0.0437
_refine_ls_shift/su_max 0.001
_refine_ls_shift/su_mean 0.000
_refine_ls_structure_factor_coef Fsqd
_refine_ls_weighting_details 'w=1/[\s^2^(Fo^2^)+(0.0322P)^2^+3.9991P] where P=(Fo^2^+2Fc^2^)/3'
_refine_ls_weighting_scheme calc
_refine_ls_wR_factor_gt 0.0838
_refine_ls_wR_factor_ref 0.0983
_reflns_Friedel_coverage 0.838
_reflns_Friedel_fraction_full 1.000
_reflns_Friedel_fraction_max 1.000
_reflns_number_gt 12819
_reflns_number_total 17636
_reflns_threshold_expression 'I > 2\s(I)'
_cod_data_source_file jo8b01236_si_003.cif
_cod_data_source_block 7a
_cod_depositor_comments
;

2020-07-21
Z value and formula fixed to values more according to usual
chemical conventions.                 miguel
;
_cod_original_formula_sum 'C96 H108 Cl12 N6'
_cod_original_formula_weight 1771.28
_cod_original_formula_units_Z 4
_cod_database_code 4035327
_shelx_space_group_comment
; 
The symmetry employed for this shelxl refinement is uniquely defined 
by the following loop, which should always be used as a source of 
symmetry information in preference to the above space-group names. 
They are only intended as comments. 
;
_shelx_estimated_absorpt_t_min 0.932
_shelx_estimated_absorpt_t_max 0.943
_shelxl_version_number 2013-4

loop_
_space_group_symop_operation_xyz
'x, y, z'
'-x+1/2, -y, z+1/2'
'-x, y+1/2, -z+1/2'
'x+1/2, -y+1/2, -z'

loop_
_atom_site_label
_atom_site_type_symbol
_atom_site_fract_x
_atom_site_fract_y
_atom_site_fract_z
_atom_site_U_iso_or_equiv
_atom_site_adp_type
_atom_site_occupancy
_atom_site_site_symmetry_order
_atom_site_calc_flag
_atom_site_refinement_flags_posn
_atom_site_refinement_flags_adp
C11 C 0.1159(3) 0.9265(2) 0.78762(13) 0.0427(10) Uani 1 1 d . .
C12 C 0.1531(3) 0.9743(2) 0.75910(15) 0.0525(12) Uani 1 1 d . .
C13 C 0.1307(3) 1.0472(3) 0.76243(19) 0.0689(15) Uani 1 1 d . .
H13 H 0.1525 1.0807 0.7433 0.083 Uiso 1 1 calc R U
C14 C 0.0776(4) 1.0700(3) 0.7931(2) 0.0780(16) Uani 1 1 d . .
H14 H 0.0642 1.1188 0.7948 0.094 Uiso 1 1 calc R U
C15 C 0.0437(3) 1.0226(3) 0.82141(18) 0.0691(15) Uani 1 1 d . .
H15 H 0.0080 1.0398 0.8422 0.083 Uiso 1 1 calc R U
C16 C 0.0616(3) 0.9486(2) 0.81988(15) 0.0506(11) Uani 1 1 d . .
C17 C 0.2197(3) 0.9526(3) 0.72753(15) 0.0640(13) Uani 1 1 d . .
H17 H 0.2188 0.8999 0.7243 0.077 Uiso 1 1 calc R U
C18 C 0.2076(4) 0.9868(3) 0.68295(18) 0.100(2) Uani 1 1 d . .
H18A H 0.1538 0.9768 0.6729 0.150 Uiso 1 1 calc R U
H18B H 0.2463 0.9669 0.6632 0.150 Uiso 1 1 calc R U
H18C H 0.2153 1.0382 0.6849 0.150 Uiso 1 1 calc R U
C19 C 0.3023(3) 0.9746(3) 0.7451(2) 0.0888(19) Uani 1 1 d . .
H19A H 0.3043 1.0262 0.7484 0.133 Uiso 1 1 calc R U
H19B H 0.3439 0.9594 0.7255 0.133 Uiso 1 1 calc R U
H19C H 0.3109 0.9519 0.7725 0.133 Uiso 1 1 calc R U
C110 C 0.0270(3) 0.8981(3) 0.85325(16) 0.0669(14) Uani 1 1 d . .
H110 H 0.0351 0.8485 0.8431 0.080 Uiso 1 1 calc R U
C111 C -0.0640(4) 0.9094(4) 0.8599(2) 0.115(3) Uani 1 1 d . .
H11A H -0.0731 0.9555 0.8732 0.172 Uiso 1 1 calc R U
H11B H -0.0849 0.8717 0.8780 0.172 Uiso 1 1 calc R U
H11C H -0.0910 0.9080 0.8325 0.172 Uiso 1 1 calc R U
C112 C 0.0735(5) 0.9068(4) 0.89537(18) 0.121(3) Uani 1 1 d . .
H11D H 0.1296 0.8959 0.8907 0.181 Uiso 1 1 calc R U
H11E H 0.0517 0.8743 0.9165 0.181 Uiso 1 1 calc R U
H11F H 0.0683 0.9557 0.9054 0.181 Uiso 1 1 calc R U
C113 C 0.0976(2) 0.7910(2) 0.78015(12) 0.0359(9) Uani 1 1 d . .
C114 C 0.2146(3) 0.7596(2) 0.81064(13) 0.0461(11) Uani 1 1 d . .
H114 H 0.2562 0.7316 0.8220 0.055 Uiso 1 1 calc R U
C115 C 0.2144(3) 0.8315(2) 0.80713(13) 0.0451(10) Uani 1 1 d . .
H115 H 0.2556 0.8626 0.8157 0.054 Uiso 1 1 calc R U
C116 C 0.0207(3) 0.7876(2) 0.75822(13) 0.0407(10) Uani 1 1 d . .
C117 C 0.0063(3) 0.8113(2) 0.71571(14) 0.0487(11) Uani 1 1 d . .
C118 C -0.0724(3) 0.7959(2) 0.70462(15) 0.0543(12) Uani 1 1 d . .
C119 C -0.1099(3) 0.7638(2) 0.73977(15) 0.0460(11) Uani 1 1 d . .
C120 C -0.0542(3) 0.7580(2) 0.77194(13) 0.0447(11) Uani 1 1 d . .
C121 C 0.1225(2) 0.6580(2) 0.79154(14) 0.0419(10) Uani 1 1 d . .
C122 C 0.0961(3) 0.6227(2) 0.82888(15) 0.0528(12) Uani 1 1 d . .
C123 C 0.0788(3) 0.5491(3) 0.82474(18) 0.0655(14) Uani 1 1 d . .
H123 H 0.0605 0.5235 0.8486 0.079 Uiso 1 1 calc R U
C124 C 0.0882(3) 0.5138(3) 0.7862(2) 0.0756(16) Uani 1 1 d . .
H124 H 0.0742 0.4652 0.7840 0.091 Uiso 1 1 calc R U
C125 C 0.1180(3) 0.5496(3) 0.75092(17) 0.0643(14) Uani 1 1 d . .
H125 H 0.1266 0.5243 0.7255 0.077 Uiso 1 1 calc R U
C126 C 0.1356(3) 0.6233(2) 0.75260(14) 0.0479(11) Uani 1 1 d . .
C127 C 0.0918(3) 0.6601(3) 0.87235(14) 0.0617(13) Uani 1 1 d . .
H127 H 0.0820 0.7116 0.8671 0.074 Uiso 1 1 calc R U
C128 C 0.1714(3) 0.6536(3) 0.89705(16) 0.0736(15) Uani 1 1 d . .
H12A H 0.1808 0.6039 0.9043 0.110 Uiso 1 1 calc R U
H12B H 0.1683 0.6820 0.9229 0.110 Uiso 1 1 calc R U
H12C H 0.2150 0.6710 0.8795 0.110 Uiso 1 1 calc R U
C129 C 0.0227(4) 0.6319(4) 0.90092(18) 0.097(2) Uani 1 1 d . .
H12D H -0.0263 0.6291 0.8843 0.146 Uiso 1 1 calc R U
H12E H 0.0148 0.6644 0.9247 0.146 Uiso 1 1 calc R U
H12F H 0.0363 0.5847 0.9116 0.146 Uiso 1 1 calc R U
C130 C 0.1744(3) 0.6609(3) 0.71401(14) 0.0533(12) Uani 1 1 d . .
H130 H 0.1756 0.7129 0.7202 0.064 Uiso 1 1 calc R U
C131 C 0.1272(4) 0.6506(4) 0.67272(17) 0.094(2) Uani 1 1 d . .
H13A H 0.1321 0.6013 0.6634 0.141 Uiso 1 1 calc R U
H13B H 0.1484 0.6822 0.6510 0.141 Uiso 1 1 calc R U
H13C H 0.0712 0.6618 0.6776 0.141 Uiso 1 1 calc R U
C132 C 0.2613(3) 0.6358(4) 0.7088(2) 0.100(2) Uani 1 1 d . .
H13D H 0.2620 0.5851 0.7020 0.150 Uiso 1 1 calc R U
H13E H 0.2902 0.6438 0.7351 0.150 Uiso 1 1 calc R U
H13F H 0.2866 0.6625 0.6860 0.150 Uiso 1 1 calc R U
C21 C 0.6222(3) 0.9077(2) 0.86886(13) 0.0395(10) Uani 1 1 d . .
C22 C 0.6312(3) 0.9433(2) 0.90799(13) 0.0470(11) Uani 1 1 d . .
C23 C 0.6127(3) 1.0169(3) 0.90849(16) 0.0620(13) Uani 1 1 d . .
H23 H 0.6166 1.0426 0.9341 0.074 Uiso 1 1 calc R U
C24 C 0.5889(3) 1.0520(2) 0.87195(17) 0.0635(14) Uani 1 1 d . .
H24 H 0.5761 1.1009 0.8732 0.076 Uiso 1 1 calc R U
C25 C 0.5837(3) 1.0160(2) 0.83343(15) 0.0586(13) Uani 1 1 d . .
H25 H 0.5684 1.0411 0.8088 0.070 Uiso 1 1 calc R U
C26 C 0.6008(3) 0.9423(2) 0.83068(13) 0.0464(11) Uani 1 1 d . .
C27 C 0.6636(3) 0.9073(3) 0.94809(15) 0.0644(14) Uani 1 1 d . .
H27 H 0.6671 0.8553 0.9425 0.077 Uiso 1 1 calc R U
C28 C 0.6084(4) 0.9181(4) 0.98649(16) 0.097(2) Uani 1 1 d . .
H28A H 0.6063 0.9686 0.9937 0.146 Uiso 1 1 calc R U
H28B H 0.6289 0.8912 1.0105 0.146 Uiso 1 1 calc R U
H28C H 0.5549 0.9014 0.9795 0.146 Uiso 1 1 calc R U
C29 C 0.7491(4) 0.9346(4) 0.9578(2) 0.126(3) Uani 1 1 d . .
H29A H 0.7835 0.9256 0.9336 0.188 Uiso 1 1 calc R U
H29B H 0.7700 0.9098 0.9826 0.188 Uiso 1 1 calc R U
H29C H 0.7474 0.9856 0.9635 0.188 Uiso 1 1 calc R U
C210 C 0.5996(3) 0.9055(3) 0.78690(14) 0.0617(14) Uani 1 1 d . .
H210 H 0.5959 0.8532 0.7917 0.074 Uiso 1 1 calc R U
C211 C 0.6791(4) 0.9204(3) 0.76249(17) 0.090(2) Uani 1 1 d . .
H21A H 0.6835 0.9712 0.7566 0.135 Uiso 1 1 calc R U
H21B H 0.6791 0.8941 0.7359 0.135 Uiso 1 1 calc R U
H21C H 0.7242 0.9052 0.7797 0.135 Uiso 1 1 calc R U
C212 C 0.5278(4) 0.9279(3) 0.75898(17) 0.093(2) Uani 1 1 d . .
H21D H 0.4788 0.9247 0.7755 0.139 Uiso 1 1 calc R U
H21E H 0.5241 0.8963 0.7346 0.139 Uiso 1 1 calc R U
H21F H 0.5352 0.9768 0.7493 0.139 Uiso 1 1 calc R U
C213 C 0.5971(2) 0.7751(2) 0.88371(12) 0.0357(9) Uani 1 1 d . .
C214 C 0.7101(3) 0.7323(2) 0.85307(13) 0.0464(11) Uani 1 1 d . .
H214 H 0.7496 0.7003 0.8433 0.056 Uiso 1 1 calc R U
C215 C 0.7107(3) 0.8036(2) 0.84856(14) 0.0481(11) Uani 1 1 d . .
H215 H 0.7511 0.8306 0.8353 0.058 Uiso 1 1 calc R U
C216 C 0.5207(2) 0.7789(2) 0.90638(13) 0.0401(10) Uani 1 1 d . .
C217 C 0.4469(3) 0.8078(2) 0.89122(14) 0.0448(11) Uani 1 1 d . .
C218 C 0.3874(3) 0.7965(2) 0.92128(16) 0.0505(12) Uani 1 1 d . .
C219 C 0.4231(3) 0.7625(2) 0.95657(15) 0.0542(12) Uani 1 1 d . .
C220 C 0.5040(3) 0.7510(2) 0.94751(14) 0.0483(11) Uani 1 1 d . .
C221 C 0.6137(2) 0.6389(2) 0.87926(12) 0.0376(10) Uani 1 1 d . .
C222 C 0.5541(2) 0.6135(2) 0.85140(13) 0.0431(10) Uani 1 1 d . .
C223 C 0.5357(3) 0.5403(2) 0.85341(15) 0.0537(12) Uani 1 1 d . .
H223 H 0.4957 0.5217 0.8355 0.064 Uiso 1 1 calc R U
C224 C 0.5756(3) 0.4944(2) 0.88148(16) 0.0592(13) Uani 1 1 d . .
H224 H 0.5624 0.4455 0.8824 0.071 Uiso 1 1 calc R U
C225 C 0.6346(3) 0.5215(2) 0.90793(15) 0.0533(12) Uani 1 1 d . .
H225 H 0.6614 0.4901 0.9265 0.064 Uiso 1 1 calc R U
C226 C 0.6557(3) 0.5945(2) 0.90799(13) 0.0420(10) Uani 1 1 d . .
C227 C 0.5125(3) 0.6609(3) 0.81832(14) 0.0536(12) Uani 1 1 d . .
H227 H 0.5228 0.7113 0.8265 0.064 Uiso 1 1 calc R U
C228 C 0.5498(4) 0.6495(4) 0.77373(16) 0.098(2) Uani 1 1 d . .
H22A H 0.6065 0.6608 0.7747 0.146 Uiso 1 1 calc R U
H22B H 0.5235 0.6805 0.7533 0.146 Uiso 1 1 calc R U
H22C H 0.5429 0.5999 0.7652 0.146 Uiso 1 1 calc R U
C229 C 0.4211(3) 0.6507(4) 0.8174(2) 0.101(2) Uani 1 1 d . .
H22D H 0.4086 0.6030 0.8072 0.151 Uiso 1 1 calc R U
H22E H 0.3973 0.6859 0.7986 0.151 Uiso 1 1 calc R U
H22F H 0.3997 0.6568 0.8459 0.151 Uiso 1 1 calc R U
C230 C 0.7237(3) 0.6211(3) 0.93739(13) 0.0508(11) Uani 1 1 d . .
H230 H 0.7181 0.6736 0.9405 0.061 Uiso 1 1 calc R U
C231 C 0.8069(3) 0.6056(3) 0.91795(16) 0.0647(14) Uani 1 1 d . .
H23A H 0.8123 0.5546 0.9129 0.097 Uiso 1 1 calc R U
H23B H 0.8483 0.6213 0.9375 0.097 Uiso 1 1 calc R U
H23C H 0.8123 0.6311 0.8912 0.097 Uiso 1 1 calc R U
C232 C 0.7184(3) 0.5870(3) 0.98237(15) 0.0711(14) Uani 1 1 d . .
H23D H 0.6651 0.5945 0.9939 0.107 Uiso 1 1 calc R U
H23E H 0.7577 0.6092 1.0009 0.107 Uiso 1 1 calc R U
H23F H 0.7291 0.5361 0.9804 0.107 Uiso 1 1 calc R U
C31 C 0.3919(3) 0.4019(2) 0.95777(13) 0.0403(10) Uani 1 1 d . .
C32 C 0.3489(3) 0.4494(2) 0.93117(14) 0.0460(11) Uani 1 1 d . .
C33 C 0.3715(3) 0.5220(3) 0.93324(17) 0.0624(14) Uani 1 1 d . .
H33 H 0.3448 0.5555 0.9160 0.075 Uiso 1 1 calc R U
C34 C 0.4317(3) 0.5454(3) 0.95996(19) 0.0704(15) Uani 1 1 d . .
H34 H 0.4453 0.5942 0.9605 0.085 Uiso 1 1 calc R U
C35 C 0.4722(3) 0.4976(3) 0.98592(17) 0.0642(14) Uani 1 1 d . .
H35 H 0.5131 0.5145 1.0039 0.077 Uiso 1 1 calc R U
C36 C 0.4534(3) 0.4239(2) 0.98588(14) 0.0494(11) Uani 1 1 d . .
C37 C 0.4949(3) 0.3736(3) 1.01720(15) 0.0632(13) Uani 1 1 d . .
H37 H 0.4835 0.3240 1.0079 0.076 Uiso 1 1 calc R U
C38 C 0.5872(4) 0.3832(4) 1.0172(2) 0.114(2) Uani 1 1 d . .
H38A H 0.6078 0.3744 0.9888 0.172 Uiso 1 1 calc R U
H38B H 0.6111 0.3495 1.0369 0.172 Uiso 1 1 calc R U
H38C H 0.6003 0.4316 1.0258 0.172 Uiso 1 1 calc R U
C39 C 0.4593(5) 0.3824(5) 1.06206(19) 0.134(3) Uani 1 1 d . .
H39A H 0.4715 0.4300 1.0727 0.200 Uiso 1 1 calc R U
H39B H 0.4823 0.3468 1.0809 0.200 Uiso 1 1 calc R U
H39C H 0.4016 0.3761 1.0608 0.200 Uiso 1 1 calc R U
C310 C 0.2791(3) 0.4263(2) 0.90273(14) 0.0512(11) Uani 1 1 d . .
H310 H 0.2829 0.3738 0.8987 0.061 Uiso 1 1 calc R U
C311 C 0.2820(3) 0.4618(3) 0.85781(15) 0.0720(15) Uani 1 1 d . .
H31A H 0.2709 0.5126 0.8604 0.108 Uiso 1 1 calc R U
H31B H 0.2422 0.4398 0.8395 0.108 Uiso 1 1 calc R U
H31C H 0.3349 0.4552 0.8455 0.108 Uiso 1 1 calc R U
C312 C 0.1972(3) 0.4426(3) 0.92427(16) 0.0653(14) Uani 1 1 d . .
H31D H 0.1921 0.4143 0.9500 0.098 Uiso 1 1 calc R U
H31E H 0.1540 0.4306 0.9048 0.098 Uiso 1 1 calc R U
H31F H 0.1944 0.4931 0.9314 0.098 Uiso 1 1 calc R U
C313 C 0.4064(2) 0.2663(2) 0.94863(12) 0.0343(9) Uani 1 1 d . .
C314 C 0.2921(3) 0.2359(2) 0.98283(14) 0.0458(11) Uani 1 1 d . .
H314 H 0.2515 0.2081 0.9953 0.055 Uiso 1 1 calc R U
C315 C 0.2945(3) 0.3076(2) 0.98121(14) 0.0462(11) Uani 1 1 d . .
H315 H 0.2559 0.3392 0.9922 0.055 Uiso 1 1 calc R U
C316 C 0.4820(3) 0.2631(2) 0.92580(13) 0.0390(10) Uani 1 1 d . .
C317 C 0.4986(3) 0.2944(2) 0.88516(14) 0.0479(11) Uani 1 1 d . .
C318 C 0.5784(3) 0.2808(2) 0.87443(15) 0.0531(12) Uani 1 1 d . .
C319 C 0.6135(3) 0.2421(2) 0.90794(15) 0.0470(11) Uani 1 1 d . .
C320 C 0.5552(2) 0.2304(2) 0.93871(13) 0.0416(10) Uani 1 1 d . .
C321 C 0.3769(2) 0.1332(2) 0.95735(13) 0.0388(10) Uani 1 1 d . .
C322 C 0.3654(3) 0.1029(2) 0.91633(14) 0.0505(12) Uani 1 1 d . .
C323 C 0.3805(3) 0.0295(3) 0.91269(17) 0.0664(14) Uani 1 1 d . .
H323 H 0.3751 0.0074 0.8860 0.080 Uiso 1 1 calc R U
C324 C 0.4033(3) -0.0113(3) 0.94735(19) 0.0706(15) Uani 1 1 d . .
H324 H 0.4138 -0.0603 0.9437 0.085 Uiso 1 1 calc R U
C325 C 0.4109(3) 0.0191(2) 0.98741(16) 0.0582(13) Uani 1 1 d . .
H325 H 0.4248 -0.0100 1.0107 0.070 Uiso 1 1 calc R U
C326 C 0.3980(3) 0.0929(2) 0.99379(13) 0.0441(10) Uani 1 1 d . .
C327 C 0.3324(3) 0.1455(3) 0.87874(14) 0.0640(14) Uani 1 1 d . .
H327 H 0.3342 0.1968 0.8865 0.077 Uiso 1 1 calc R U
C328 C 0.3810(4) 0.1358(4) 0.83811(17) 0.110(2) Uani 1 1 d . .
H32A H 0.4365 0.1482 0.8435 0.165 Uiso 1 1 calc R U
H32B H 0.3597 0.1668 0.8161 0.165 Uiso 1 1 calc R U
H32C H 0.3777 0.0864 0.8289 0.165 Uiso 1 1 calc R U
C329 C 0.2438(4) 0.1252(5) 0.8711(2) 0.128(3) Uani 1 1 d . .
H32D H 0.2404 0.0753 0.8627 0.191 Uiso 1 1 calc R U
H32E H 0.2218 0.1552 0.8487 0.191 Uiso 1 1 calc R U
H32F H 0.2135 0.1324 0.8971 0.191 Uiso 1 1 calc R U
C330 C 0.4038(3) 0.1252(2) 1.03867(13) 0.0510(12) Uani 1 1 d . .
H330 H 0.4130 0.1773 1.0358 0.061 Uiso 1 1 calc R U
C331 C 0.4742(3) 0.0932(3) 1.06479(17) 0.0783(17) Uani 1 1 d . .
H33A H 0.4596 0.0459 1.0749 0.118 Uiso 1 1 calc R U
H33B H 0.4857 0.1240 1.0889 0.118 Uiso 1 1 calc R U
H33C H 0.5214 0.0897 1.0469 0.118 Uiso 1 1 calc R U
C332 C 0.3254(3) 0.1141(3) 1.06395(16) 0.0708(15) Uani 1 1 d . .
H33D H 0.2806 0.1330 1.0478 0.106 Uiso 1 1 calc R U
H33E H 0.3290 0.1390 1.0910 0.106 Uiso 1 1 calc R U
H33F H 0.3172 0.0634 1.0690 0.106 Uiso 1 1 calc R U
N11 N 0.1419(2) 0.85128(17) 0.78840(10) 0.0387(8) Uani 1 1 d . .
N12 N 0.1422(2) 0.73425(17) 0.79447(10) 0.0391(8) Uani 1 1 d . .
N21 N 0.6409(2) 0.83083(17) 0.86694(10) 0.0382(8) Uani 1 1 d . .
N22 N 0.6399(2) 0.71420(17) 0.87501(10) 0.0372(8) Uani 1 1 d . .
N31 N 0.3651(2) 0.32686(17) 0.96009(10) 0.0381(8) Uani 1 1 d . .
N32 N 0.3609(2) 0.20980(17) 0.96262(10) 0.0366(8) Uani 1 1 d . .
Cl11 Cl 0.07823(9) 0.84469(9) 0.68106(4) 0.0833(5) Uani 1 1 d . .
Cl12 Cl -0.11587(10) 0.81057(10) 0.65499(5) 0.0982(6) Uani 1 1 d . .
Cl13 Cl -0.21059(7) 0.73858(7) 0.74238(4) 0.0673(4) Uani 1 1 d . .
Cl14 Cl -0.07577(8) 0.72458(8) 0.82242(4) 0.0683(4) Uani 1 1 d . .
Cl21 Cl 0.42920(8) 0.84394(7) 0.84092(4) 0.0638(3) Uani 1 1 d . .
Cl22 Cl 0.28723(8) 0.82097(8) 0.91633(5) 0.0769(4) Uani 1 1 d . .
Cl23 Cl 0.37483(10) 0.74054(8) 1.00415(5) 0.0882(5) Uani 1 1 d . .
Cl24 Cl 0.57333(9) 0.71803(7) 0.98364(4) 0.0707(4) Uani 1 1 d . .
Cl31 Cl 0.42866(9) 0.33327(7) 0.85171(4) 0.0713(4) Uani 1 1 d . .
Cl32 Cl 0.62499(10) 0.30636(8) 0.82737(5) 0.0901(5) Uani 1 1 d . .
Cl33 Cl 0.71306(7) 0.21405(8) 0.91082(4) 0.0690(4) Uani 1 1 d . .
Cl34 Cl 0.57389(7) 0.18961(7) 0.98769(4) 0.0597(3) Uani 1 1 d . .

loop_
_atom_site_aniso_label
_atom_site_aniso_U_11
_atom_site_aniso_U_22
_atom_site_aniso_U_33
_atom_site_aniso_U_23
_atom_site_aniso_U_13
_atom_site_aniso_U_12
C11 0.045(3) 0.036(2) 0.046(3) 0.0018(19) -0.008(2) 0.0002(19)
C12 0.052(3) 0.049(3) 0.057(3) 0.007(2) -0.010(2) -0.011(2)
C13 0.072(4) 0.047(3) 0.088(4) 0.015(3) -0.005(3) -0.011(3)
C14 0.081(4) 0.039(3) 0.114(5) -0.002(3) -0.004(4) 0.002(3)
C15 0.066(3) 0.056(3) 0.086(4) -0.011(3) 0.001(3) 0.013(3)
C16 0.046(3) 0.050(3) 0.056(3) -0.003(2) -0.002(2) 0.006(2)
C17 0.067(3) 0.064(3) 0.060(3) 0.008(3) 0.007(3) -0.016(3)
C18 0.134(6) 0.095(5) 0.072(4) 0.024(4) 0.016(4) -0.035(4)
C19 0.062(4) 0.108(5) 0.097(4) 0.012(4) 0.010(3) -0.025(3)
C110 0.085(4) 0.060(3) 0.055(3) -0.001(3) 0.023(3) 0.012(3)
C111 0.088(5) 0.090(5) 0.167(7) 0.017(5) 0.056(5) 0.010(4)
C112 0.170(7) 0.138(6) 0.054(4) 0.004(4) -0.001(5) 0.024(6)
C113 0.038(2) 0.042(2) 0.028(2) 0.0035(17) 0.0058(18) 0.0015(18)
C114 0.041(3) 0.051(3) 0.046(3) 0.007(2) -0.008(2) 0.003(2)
C115 0.034(2) 0.054(3) 0.047(3) 0.003(2) -0.007(2) -0.004(2)
C116 0.039(2) 0.045(2) 0.039(2) 0.0029(19) -0.003(2) 0.0046(19)
C117 0.046(3) 0.055(3) 0.046(3) 0.012(2) -0.003(2) -0.004(2)
C118 0.058(3) 0.055(3) 0.050(3) 0.008(2) -0.018(3) 0.005(2)
C119 0.036(2) 0.045(3) 0.056(3) -0.004(2) -0.007(2) 0.0015(19)
C120 0.044(3) 0.047(3) 0.043(3) -0.002(2) 0.000(2) 0.001(2)
C121 0.036(2) 0.039(2) 0.051(3) 0.008(2) -0.001(2) 0.0012(19)
C122 0.048(3) 0.055(3) 0.056(3) 0.017(2) 0.000(2) 0.004(2)
C123 0.070(3) 0.053(3) 0.074(4) 0.028(3) -0.004(3) -0.001(3)
C124 0.080(4) 0.046(3) 0.100(5) 0.014(3) -0.022(4) -0.011(3)
C125 0.080(4) 0.051(3) 0.062(3) -0.002(3) -0.008(3) -0.002(3)
C126 0.045(3) 0.049(3) 0.050(3) 0.002(2) -0.005(2) -0.001(2)
C127 0.072(3) 0.066(3) 0.048(3) 0.019(2) 0.010(2) 0.010(3)
C128 0.093(4) 0.070(4) 0.058(3) 0.013(3) -0.006(3) -0.007(3)
C129 0.081(4) 0.138(6) 0.072(4) 0.041(4) 0.025(3) 0.009(4)
C130 0.060(3) 0.056(3) 0.044(3) -0.006(2) 0.006(2) -0.010(2)
C131 0.103(5) 0.121(5) 0.058(4) 0.008(3) 0.000(3) -0.039(4)
C132 0.069(4) 0.118(5) 0.114(5) 0.020(4) 0.026(4) 0.003(4)
C21 0.045(2) 0.031(2) 0.042(2) -0.0012(18) 0.002(2) -0.0004(19)
C22 0.056(3) 0.046(3) 0.039(2) -0.006(2) -0.001(2) -0.002(2)
C23 0.080(4) 0.051(3) 0.055(3) -0.019(2) 0.005(3) -0.005(3)
C24 0.079(4) 0.036(2) 0.076(4) -0.006(3) 0.006(3) 0.001(2)
C25 0.077(3) 0.040(3) 0.059(3) 0.008(2) 0.001(3) 0.000(2)
C26 0.056(3) 0.040(2) 0.043(2) 0.0015(19) 0.002(2) -0.005(2)
C27 0.080(4) 0.070(3) 0.044(3) -0.015(2) -0.014(3) 0.004(3)
C28 0.137(6) 0.111(5) 0.044(3) -0.002(3) -0.003(4) 0.023(4)
C29 0.096(5) 0.162(7) 0.119(6) -0.004(5) -0.048(5) 0.000(5)
C210 0.097(4) 0.049(3) 0.038(3) 0.004(2) -0.001(3) 0.001(3)
C211 0.131(6) 0.083(4) 0.056(3) 0.009(3) 0.034(4) 0.008(4)
C212 0.131(6) 0.101(5) 0.047(3) 0.005(3) -0.024(3) 0.007(4)
C213 0.038(2) 0.037(2) 0.032(2) -0.0036(17) -0.0004(18) -0.0001(18)
C214 0.040(3) 0.052(3) 0.048(3) 0.001(2) 0.012(2) 0.005(2)
C215 0.044(3) 0.045(3) 0.055(3) 0.004(2) 0.015(2) -0.002(2)
C216 0.041(2) 0.038(2) 0.042(2) -0.0061(19) 0.008(2) -0.0012(19)
C217 0.043(3) 0.045(2) 0.046(3) -0.010(2) 0.006(2) 0.000(2)
C218 0.040(3) 0.049(3) 0.062(3) -0.016(2) 0.005(2) 0.000(2)
C219 0.060(3) 0.045(3) 0.058(3) -0.010(2) 0.028(3) -0.008(2)
C220 0.056(3) 0.043(2) 0.046(3) -0.002(2) 0.009(2) 0.002(2)
C221 0.040(2) 0.033(2) 0.039(2) -0.0028(18) 0.010(2) 0.0018(18)
C222 0.040(3) 0.047(3) 0.042(2) -0.011(2) 0.007(2) 0.0008(19)
C223 0.051(3) 0.052(3) 0.058(3) -0.015(2) 0.000(2) -0.007(2)
C224 0.062(3) 0.041(3) 0.074(3) -0.007(2) 0.009(3) -0.006(2)
C225 0.059(3) 0.040(3) 0.061(3) 0.002(2) 0.005(2) 0.002(2)
C226 0.044(2) 0.041(2) 0.041(2) -0.0010(19) 0.007(2) 0.0043(19)
C227 0.058(3) 0.061(3) 0.042(3) -0.010(2) -0.010(2) 0.008(2)
C228 0.136(6) 0.114(5) 0.043(3) 0.004(3) -0.003(3) 0.035(5)
C229 0.065(4) 0.110(5) 0.129(5) 0.002(4) -0.037(4) 0.011(4)
C230 0.055(3) 0.051(3) 0.046(3) -0.002(2) -0.004(2) 0.004(2)
C231 0.051(3) 0.068(3) 0.075(4) 0.001(3) -0.006(3) 0.004(2)
C232 0.080(4) 0.074(3) 0.059(3) 0.004(3) -0.013(3) 0.009(3)
C31 0.043(3) 0.034(2) 0.044(2) -0.0050(18) 0.012(2) -0.0017(19)
C32 0.047(3) 0.038(2) 0.053(3) 0.000(2) 0.014(2) 0.005(2)
C33 0.064(3) 0.045(3) 0.079(4) 0.004(3) 0.015(3) 0.003(3)
C34 0.071(4) 0.042(3) 0.098(4) -0.005(3) 0.021(3) -0.012(3)
C35 0.065(3) 0.057(3) 0.071(4) -0.018(3) 0.009(3) -0.012(3)
C36 0.056(3) 0.046(3) 0.046(3) -0.010(2) 0.009(2) -0.002(2)
C37 0.073(4) 0.063(3) 0.054(3) -0.016(2) -0.010(3) -0.001(3)
C38 0.072(4) 0.113(5) 0.158(7) 0.006(5) -0.040(5) 0.003(4)
C39 0.193(9) 0.157(7) 0.051(4) 0.002(4) 0.007(5) 0.029(7)
C310 0.055(3) 0.045(3) 0.054(3) 0.004(2) 0.003(2) 0.011(2)
C311 0.076(4) 0.080(4) 0.060(3) 0.010(3) 0.009(3) 0.023(3)
C312 0.052(3) 0.073(3) 0.071(3) 0.006(3) 0.007(3) 0.012(3)
C313 0.038(2) 0.036(2) 0.030(2) -0.0002(17) 0.0025(18) 0.0008(18)
C314 0.042(3) 0.045(3) 0.051(3) 0.008(2) 0.012(2) -0.003(2)
C315 0.042(3) 0.047(3) 0.049(3) 0.004(2) 0.015(2) 0.006(2)
C316 0.043(2) 0.037(2) 0.038(2) -0.0052(18) 0.0074(19) -0.0017(19)
C317 0.057(3) 0.043(3) 0.044(3) 0.004(2) 0.011(2) 0.007(2)
C318 0.060(3) 0.044(2) 0.055(3) 0.001(2) 0.025(3) -0.002(2)
C319 0.041(2) 0.043(2) 0.057(3) -0.008(2) 0.011(2) -0.001(2)
C320 0.040(3) 0.043(2) 0.042(2) -0.0073(19) 0.004(2) -0.0021(19)
C321 0.039(2) 0.036(2) 0.041(2) -0.0017(18) 0.0057(19) -0.0033(19)
C322 0.051(3) 0.054(3) 0.047(3) -0.010(2) 0.002(2) -0.004(2)
C323 0.077(4) 0.057(3) 0.065(3) -0.022(3) 0.000(3) -0.007(3)
C324 0.088(4) 0.036(3) 0.087(4) -0.009(3) 0.008(3) -0.003(3)
C325 0.067(3) 0.041(3) 0.067(3) 0.009(2) 0.005(3) 0.002(2)
C326 0.045(3) 0.040(2) 0.048(3) 0.0012(19) 0.001(2) -0.0061(19)
C327 0.073(4) 0.080(4) 0.039(3) -0.008(3) -0.009(3) 0.000(3)
C328 0.140(6) 0.143(6) 0.047(3) 0.001(4) 0.008(4) 0.039(5)
C329 0.082(5) 0.187(8) 0.113(6) 0.041(6) -0.033(4) -0.011(5)
C330 0.065(3) 0.048(3) 0.040(2) 0.009(2) 0.001(2) -0.003(2)
C331 0.084(4) 0.099(4) 0.052(3) 0.016(3) -0.009(3) 0.009(3)
C332 0.094(4) 0.063(3) 0.055(3) 0.010(3) 0.021(3) 0.009(3)
N11 0.041(2) 0.042(2) 0.0333(19) 0.0006(15) -0.0009(15) 0.0016(16)
N12 0.036(2) 0.042(2) 0.039(2) 0.0054(16) -0.0010(16) 0.0040(16)
N21 0.042(2) 0.0392(19) 0.0333(18) 0.0000(15) 0.0048(15) -0.0003(16)
N22 0.038(2) 0.0362(18) 0.0377(19) -0.0024(15) 0.0031(16) 0.0035(15)
N31 0.038(2) 0.0389(19) 0.0373(19) -0.0004(15) 0.0081(15) -0.0016(16)
N32 0.038(2) 0.0361(18) 0.0358(19) 0.0027(14) 0.0031(16) 0.0016(15)
Cl11 0.0803(9) 0.1189(12) 0.0507(7) 0.0323(8) -0.0074(7) -0.0335(9)
Cl12 0.0935(11) 0.1304(13) 0.0706(9) 0.0364(9) -0.0436(9) -0.0222(10)
Cl13 0.0400(7) 0.0775(9) 0.0845(9) -0.0106(7) -0.0091(6) -0.0026(6)
Cl14 0.0523(7) 0.1015(10) 0.0511(7) 0.0165(7) 0.0050(6) -0.0103(7)
Cl21 0.0574(7) 0.0777(8) 0.0562(7) 0.0003(6) -0.0056(6) 0.0135(7)
Cl22 0.0428(7) 0.1008(11) 0.0870(10) -0.0294(8) 0.0070(7) 0.0038(7)
Cl23 0.0973(11) 0.0870(10) 0.0803(10) 0.0042(8) 0.0520(9) 0.0011(9)
Cl24 0.0844(9) 0.0793(8) 0.0485(7) 0.0109(6) 0.0097(7) 0.0223(8)
Cl31 0.0796(9) 0.0842(9) 0.0503(7) 0.0202(6) 0.0128(7) 0.0277(8)
Cl32 0.0996(12) 0.0910(10) 0.0796(10) 0.0232(8) 0.0557(9) 0.0172(9)
Cl33 0.0407(7) 0.0879(9) 0.0784(9) -0.0173(7) 0.0108(7) 0.0048(6)
Cl34 0.0523(7) 0.0780(8) 0.0488(7) 0.0047(6) -0.0035(6) 0.0068(6)

loop_
_atom_type_symbol
_atom_type_description
_atom_type_scat_dispersion_real
_atom_type_scat_dispersion_imag
_atom_type_scat_source
C C 0.0033 0.0016 'International Tables Vol C Tables 4.2.6.8 and 6.1.1.4'
H H 0.0000 0.0000 'International Tables Vol C Tables 4.2.6.8 and 6.1.1.4'
N N 0.0061 0.0033 'International Tables Vol C Tables 4.2.6.8 and 6.1.1.4'
Cl Cl 0.1484 0.1585 'International Tables Vol C Tables 4.2.6.8 and 6.1.1.4'

loop_
_geom_angle_atom_site_label_1
_geom_angle_atom_site_label_2
_geom_angle_atom_site_label_3
_geom_angle
C12 C11 C16 123.5(4)
C12 C11 N11 119.0(4)
C16 C11 N11 117.0(4)
C11 C12 C13 116.5(5)
C11 C12 C17 124.0(4)
C13 C12 C17 119.3(4)
C14 C13 C12 121.2(5)
C14 C13 H13 119.4
C12 C13 H13 119.4
C15 C14 C13 121.2(5)
C15 C14 H14 119.4
C13 C14 H14 119.4
C14 C15 C16 121.3(5)
C14 C15 H15 119.3
C16 C15 H15 119.3
C15 C16 C11 116.2(4)
C15 C16 C110 120.0(4)
C11 C16 C110 123.7(4)
C19 C17 C12 110.1(4)
C19 C17 C18 109.2(5)
C12 C17 C18 112.3(5)
C19 C17 H17 108.4
C12 C17 H17 108.4
C18 C17 H17 108.4
C17 C18 H18A 109.5
C17 C18 H18B 109.5
H18A C18 H18B 109.5
C17 C18 H18C 109.5
H18A C18 H18C 109.5
H18B C18 H18C 109.5
C17 C19 H19A 109.5
C17 C19 H19B 109.5
H19A C19 H19B 109.5
C17 C19 H19C 109.5
H19A C19 H19C 109.5
H19B C19 H19C 109.5
C16 C110 C112 109.6(5)
C16 C110 C111 112.4(5)
C112 C110 C111 111.4(5)
C16 C110 H110 107.8
C112 C110 H110 107.8
C111 C110 H110 107.8
C110 C111 H11A 109.5
C110 C111 H11B 109.5
H11A C111 H11B 109.5
C110 C111 H11C 109.5
H11A C111 H11C 109.5
H11B C111 H11C 109.5
C110 C112 H11D 109.5
C110 C112 H11E 109.5
H11D C112 H11E 109.5
C110 C112 H11F 109.5
H11D C112 H11F 109.5
H11E C112 H11F 109.5
N12 C113 N11 106.3(3)
N12 C113 C116 126.8(4)
N11 C113 C116 126.8(4)
C115 C114 N12 107.9(4)
C115 C114 H114 126.1
N12 C114 H114 126.1
C114 C115 N11 107.5(4)
C114 C115 H115 126.2
N11 C115 H115 126.2
C117 C116 C120 104.8(4)
C117 C116 C113 125.2(4)
C120 C116 C113 129.9(4)
C118 C117 C116 109.2(4)
C118 C117 Cl11 124.8(4)
C116 C117 Cl11 125.6(3)
C117 C118 C119 108.2(4)
C117 C118 Cl12 125.9(4)
C119 C118 Cl12 125.9(4)
C120 C119 C118 108.1(4)
C120 C119 Cl13 126.4(4)
C118 C119 Cl13 125.5(4)
C119 C120 C116 109.7(4)
C119 C120 Cl14 123.9(3)
C116 C120 Cl14 126.3(3)
C126 C121 C122 123.9(4)
C126 C121 N12 118.0(4)
C122 C121 N12 118.0(4)
C123 C122 C121 116.1(4)
C123 C122 C127 121.0(4)
C121 C122 C127 122.7(4)
C124 C123 C122 121.4(5)
C124 C123 H123 119.3
C122 C123 H123 119.3
C123 C124 C125 120.5(5)
C123 C124 H124 119.7
C125 C124 H124 119.7
C124 C125 C126 121.1(5)
C124 C125 H125 119.5
C126 C125 H125 119.5
C121 C126 C125 116.9(4)
C121 C126 C130 122.8(4)
C125 C126 C130 120.1(4)
C122 C127 C128 111.8(4)
C122 C127 C129 113.3(5)
C128 C127 C129 108.8(4)
C122 C127 H127 107.6
C128 C127 H127 107.6
C129 C127 H127 107.6
C127 C128 H12A 109.5
C127 C128 H12B 109.5
H12A C128 H12B 109.5
C127 C128 H12C 109.5
H12A C128 H12C 109.5
H12B C128 H12C 109.5
C127 C129 H12D 109.5
C127 C129 H12E 109.5
H12D C129 H12E 109.5
C127 C129 H12F 109.5
H12D C129 H12F 109.5
H12E C129 H12F 109.5
C131 C130 C132 111.0(5)
C131 C130 C126 113.2(4)
C132 C130 C126 110.0(4)
C131 C130 H130 107.5
C132 C130 H130 107.5
C126 C130 H130 107.5
C130 C131 H13A 109.5
C130 C131 H13B 109.5
H13A C131 H13B 109.5
C130 C131 H13C 109.5
H13A C131 H13C 109.5
H13B C131 H13C 109.5
C130 C132 H13D 109.5
C130 C132 H13E 109.5
H13D C132 H13E 109.5
C130 C132 H13F 109.5
H13D C132 H13F 109.5
H13E C132 H13F 109.5
C22 C21 C26 123.7(4)
C22 C21 N21 118.3(4)
C26 C21 N21 117.8(3)
C21 C22 C23 116.6(4)
C21 C22 C27 123.5(4)
C23 C22 C27 119.8(4)
C24 C23 C22 121.1(4)
C24 C23 H23 119.5
C22 C23 H23 119.4
C23 C24 C25 120.9(4)
C23 C24 H24 119.5
C25 C24 H24 119.5
C24 C25 C26 121.0(4)
C24 C25 H25 119.5
C26 C25 H25 119.5
C25 C26 C21 116.6(4)
C25 C26 C210 119.3(4)
C21 C26 C210 124.0(4)
C22 C27 C28 112.2(4)
C22 C27 C29 110.3(5)
C28 C27 C29 110.9(5)
C22 C27 H27 107.8
C28 C27 H27 107.8
C29 C27 H27 107.8
C27 C28 H28A 109.5
C27 C28 H28B 109.5
H28A C28 H28B 109.5
C27 C28 H28C 109.5
H28A C28 H28C 109.5
H28B C28 H28C 109.5
C27 C29 H29A 109.5
C27 C29 H29B 109.5
H29A C29 H29B 109.5
C27 C29 H29C 109.5
H29A C29 H29C 109.5
H29B C29 H29C 109.5
C26 C210 C212 113.4(4)
C26 C210 C211 110.4(4)
C212 C210 C211 109.4(4)
C26 C210 H210 107.8
C212 C210 H210 107.8
C211 C210 H210 107.8
C210 C211 H21A 109.5
C210 C211 H21B 109.5
H21A C211 H21B 109.5
C210 C211 H21C 109.5
H21A C211 H21C 109.5
H21B C211 H21C 109.5
C210 C212 H21D 109.5
C210 C212 H21E 109.5
H21D C212 H21E 109.5
C210 C212 H21F 109.5
H21D C212 H21F 109.5
H21E C212 H21F 109.5
N22 C213 N21 105.9(3)
N22 C213 C216 126.3(4)
N21 C213 C216 127.8(4)
C215 C214 N22 107.3(4)
C215 C214 H214 126.3
N22 C214 H214 126.3
C214 C215 N21 108.3(4)
C214 C215 H215 125.9
N21 C215 H215 125.9
C220 C216 C217 105.9(4)
C220 C216 C213 126.6(4)
C217 C216 C213 127.4(4)
C218 C217 C216 109.4(4)
C218 C217 Cl21 123.7(4)
C216 C217 Cl21 126.6(3)
C217 C218 C219 107.7(4)
C217 C218 Cl22 125.9(4)
C219 C218 Cl22 126.4(4)
C220 C219 C218 108.5(4)
C220 C219 Cl23 125.7(4)
C218 C219 Cl23 125.8(4)
C219 C220 C216 108.6(4)
C219 C220 Cl24 124.5(4)
C216 C220 Cl24 126.5(4)
C222 C221 C226 123.4(4)
C222 C221 N22 118.2(4)
C226 C221 N22 118.0(4)
C223 C222 C221 117.0(4)
C223 C222 C227 119.6(4)
C221 C222 C227 123.2(4)
C224 C223 C222 121.4(4)
C224 C223 H223 119.3
C222 C223 H223 119.3
C225 C224 C223 119.6(4)
C225 C224 H224 120.2
C223 C224 H224 120.2
C224 C225 C226 122.2(4)
C224 C225 H225 118.9
C226 C225 H225 118.9
C225 C226 C221 116.3(4)
C225 C226 C230 119.8(4)
C221 C226 C230 123.9(4)
C222 C227 C229 113.0(4)
C222 C227 C228 110.6(4)
C229 C227 C228 111.5(5)
C222 C227 H227 107.1
C229 C227 H227 107.1
C228 C227 H227 107.1
C227 C228 H22A 109.5
C227 C228 H22B 109.5
H22A C228 H22B 109.5
C227 C228 H22C 109.5
H22A C228 H22C 109.5
H22B C228 H22C 109.5
C227 C229 H22D 109.5
C227 C229 H22E 109.5
H22D C229 H22E 109.5
C227 C229 H22F 109.5
H22D C229 H22F 109.5
H22E C229 H22F 109.5
C231 C230 C226 111.3(4)
C231 C230 C232 109.5(4)
C226 C230 C232 111.7(4)
C231 C230 H230 108.1
C226 C230 H230 108.1
C232 C230 H230 108.1
C230 C231 H23A 109.5
C230 C231 H23B 109.5
H23A C231 H23B 109.5
C230 C231 H23C 109.5
H23A C231 H23C 109.5
H23B C231 H23C 109.5
C230 C232 H23D 109.5
C230 C232 H23E 109.5
H23D C232 H23E 109.5
C230 C232 H23F 109.5
H23D C232 H23F 109.5
H23E C232 H23F 109.5
C32 C31 C36 123.8(4)
C32 C31 N31 118.2(4)
C36 C31 N31 117.6(4)
C33 C32 C31 116.2(4)
C33 C32 C310 120.1(4)
C31 C32 C310 123.7(4)
C34 C33 C32 121.7(5)
C34 C33 H33 119.1
C32 C33 H33 119.1
C33 C34 C35 120.7(5)
C33 C34 H34 119.6
C35 C34 H34 119.6
C34 C35 C36 121.2(5)
C34 C35 H35 119.4
C36 C35 H35 119.4
C35 C36 C31 116.4(4)
C35 C36 C37 119.9(5)
C31 C36 C37 123.6(4)
C36 C37 C39 110.5(5)
C36 C37 C38 112.3(5)
C39 C37 C38 111.8(5)
C36 C37 H37 107.3
C39 C37 H37 107.3
C38 C37 H37 107.3
C37 C38 H38A 109.5
C37 C38 H38B 109.5
H38A C38 H38B 109.5
C37 C38 H38C 109.5
H38A C38 H38C 109.5
H38B C38 H38C 109.5
C37 C39 H39A 109.5
C37 C39 H39B 109.5
H39A C39 H39B 109.5
C37 C39 H39C 109.5
H39A C39 H39C 109.5
H39B C39 H39C 109.5
C32 C310 C312 111.1(4)
C32 C310 C311 112.6(4)
C312 C310 C311 109.7(4)
C32 C310 H310 107.8
C312 C310 H310 107.8
C311 C310 H310 107.8
C310 C311 H31A 109.5
C310 C311 H31B 109.5
H31A C311 H31B 109.5
C310 C311 H31C 109.5
H31A C311 H31C 109.5
H31B C311 H31C 109.5
C310 C312 H31D 109.5
C310 C312 H31E 109.5
H31D C312 H31E 109.5
C310 C312 H31F 109.5
H31D C312 H31F 109.5
H31E C312 H31F 109.5
N31 C313 N32 105.9(3)
N31 C313 C316 126.8(3)
N32 C313 C316 127.3(3)
C315 C314 N32 107.8(4)
C315 C314 H314 126.1
N32 C314 H314 126.1
C314 C315 N31 107.4(4)
C314 C315 H315 126.3
N31 C315 H315 126.3
C320 C316 C317 105.3(4)
C320 C316 C313 128.5(4)
C317 C316 C313 126.3(4)
C318 C317 C316 109.0(4)
C318 C317 Cl31 124.9(4)
C316 C317 Cl31 125.7(4)
C317 C318 C319 108.0(4)
C317 C318 Cl32 125.6(4)
C319 C318 Cl32 126.4(4)
C320 C319 C318 108.1(4)
C320 C319 Cl33 125.7(4)
C318 C319 Cl33 126.2(4)
C319 C320 C316 109.6(4)
C319 C320 Cl34 123.9(3)
C316 C320 Cl34 126.3(3)
C326 C321 C322 123.8(4)
C326 C321 N32 118.2(4)
C322 C321 N32 117.9(4)
C323 C322 C321 116.1(4)
C323 C322 C327 120.8(4)
C321 C322 C327 122.9(4)
C324 C323 C322 121.7(5)
C324 C323 H323 119.2
C322 C323 H323 119.2
C323 C324 C325 121.0(4)
C323 C324 H324 119.5
C325 C324 H324 119.5
C324 C325 C326 121.0(4)
C324 C325 H325 119.5
C326 C325 H325 119.5
C325 C326 C321 116.3(4)
C325 C326 C330 120.3(4)
C321 C326 C330 123.4(4)
C328 C327 C322 113.3(5)
C328 C327 C329 110.5(5)
C322 C327 C329 109.8(5)
C328 C327 H327 107.7
C322 C327 H327 107.7
C329 C327 H327 107.7
C327 C328 H32A 109.5
C327 C328 H32B 109.5
H32A C328 H32B 109.5
C327 C328 H32C 109.5
H32A C328 H32C 109.5
H32B C328 H32C 109.5
C327 C329 H32D 109.5
C327 C329 H32E 109.5
H32D C329 H32E 109.5
C327 C329 H32F 109.5
H32D C329 H32F 109.5
H32E C329 H32F 109.5
C326 C330 C332 111.5(4)
C326 C330 C331 112.5(4)
C332 C330 C331 108.5(4)
C326 C330 H330 108.1
C332 C330 H330 108.1
C331 C330 H330 108.1
C330 C331 H33A 109.5
C330 C331 H33B 109.5
H33A C331 H33B 109.5
C330 C331 H33C 109.5
H33A C331 H33C 109.5
H33B C331 H33C 109.5
C330 C332 H33D 109.5
C330 C332 H33E 109.5
H33D C332 H33E 109.5
C330 C332 H33F 109.5
H33D C332 H33F 109.5
H33E C332 H33F 109.5
C113 N11 C115 109.2(3)
C113 N11 C11 128.4(3)
C115 N11 C11 121.1(3)
C113 N12 C114 109.1(3)
C113 N12 C121 127.6(3)
C114 N12 C121 123.2(3)
C213 N21 C215 109.0(3)
C213 N21 C21 127.6(3)
C215 N21 C21 123.4(3)
C213 N22 C214 109.5(3)
C213 N22 C221 128.1(3)
C214 N22 C221 121.4(3)
C313 N31 C315 109.6(3)
C313 N31 C31 128.3(3)
C315 N31 C31 121.5(3)
C313 N32 C314 109.3(3)
C313 N32 C321 128.0(3)
C314 N32 C321 122.7(3)

loop_
_geom_bond_atom_site_label_1
_geom_bond_atom_site_label_2
_geom_bond_distance
C11 C12 1.395(6)
C11 C16 1.405(6)
C11 N11 1.456(5)
C12 C13 1.401(7)
C12 C17 1.528(7)
C13 C14 1.364(7)
C13 H13 0.9300
C14 C15 1.361(7)
C14 H14 0.9300
C15 C16 1.402(6)
C15 H15 0.9300
C16 C110 1.508(6)
C17 C19 1.525(7)
C17 C18 1.537(7)
C17 H17 0.9800
C18 H18A 0.9600
C18 H18B 0.9600
C18 H18C 0.9600
C19 H19A 0.9600
C19 H19B 0.9600
C19 H19C 0.9600
C110 C112 1.527(8)
C110 C111 1.530(8)
C110 H110 0.9800
C111 H11A 0.9600
C111 H11B 0.9600
C111 H11C 0.9600
C112 H11D 0.9600
C112 H11E 0.9600
C112 H11F 0.9600
C113 N12 1.356(5)
C113 N11 1.357(5)
C113 C116 1.444(6)
C114 C115 1.332(6)
C114 N12 1.380(5)
C114 H114 0.9300
C115 N11 1.380(5)
C115 H115 0.9300
C116 C117 1.413(6)
C116 C120 1.418(6)
C117 C118 1.374(6)
C117 Cl11 1.718(4)
C118 C119 1.390(6)
C118 Cl12 1.724(4)
C119 C120 1.363(6)
C119 Cl13 1.729(4)
C120 Cl14 1.724(4)
C121 C126 1.387(6)
C121 C122 1.401(6)
C121 N12 1.450(5)
C122 C123 1.396(7)
C122 C127 1.520(6)
C123 C124 1.373(7)
C123 H123 0.9300
C124 C125 1.374(7)
C124 H124 0.9300
C125 C126 1.393(6)
C125 H125 0.9300
C126 C130 1.527(6)
C127 C128 1.527(7)
C127 C129 1.538(7)
C127 H127 0.9800
C128 H12A 0.9600
C128 H12B 0.9600
C128 H12C 0.9600
C129 H12D 0.9600
C129 H12E 0.9600
C129 H12F 0.9600
C130 C131 1.514(7)
C130 C132 1.517(7)
C130 H130 0.9800
C131 H13A 0.9600
C131 H13B 0.9600
C131 H13C 0.9600
C132 H13D 0.9600
C132 H13E 0.9600
C132 H13F 0.9600
C21 C22 1.391(5)
C21 C26 1.395(6)
C21 N21 1.455(5)
C22 C23 1.395(6)
C22 C27 1.511(6)
C23 C24 1.366(7)
C23 H23 0.9300
C24 C25 1.373(6)
C24 H24 0.9300
C25 C26 1.392(6)
C25 H25 0.9300
C26 C210 1.523(6)
C27 C28 1.517(7)
C27 C29 1.528(8)
C27 H27 0.9800
C28 H28A 0.9600
C28 H28B 0.9600
C28 H28C 0.9600
C29 H29A 0.9600
C29 H29B 0.9600
C29 H29C 0.9600
C210 C212 1.528(7)
C210 C211 1.541(7)
C210 H210 0.9800
C211 H21A 0.9600
C211 H21B 0.9600
C211 H21C 0.9600
C212 H21D 0.9600
C212 H21E 0.9600
C212 H21F 0.9600
C213 N22 1.356(5)
C213 N21 1.362(5)
C213 C216 1.447(6)
C214 C215 1.325(6)
C214 N22 1.386(5)
C214 H214 0.9300
C215 N21 1.381(5)
C215 H215 0.9300
C216 C220 1.406(6)
C216 C217 1.411(6)
C217 C218 1.373(6)
C217 Cl21 1.726(5)
C218 C219 1.394(7)
C218 Cl22 1.722(5)
C219 C220 1.382(6)
C219 Cl23 1.729(4)
C220 Cl24 1.716(5)
C221 C222 1.393(6)
C221 C226 1.397(6)
C221 N22 1.464(5)
C222 C223 1.388(6)
C222 C227 1.516(6)
C223 C224 1.384(6)
C223 H223 0.9300
C224 C225 1.370(6)
C224 H224 0.9300
C225 C226 1.394(6)
C225 H225 0.9300
C226 C230 1.529(6)
C227 C229 1.520(7)
C227 C228 1.532(7)
C227 H227 0.9800
C228 H22A 0.9600
C228 H22B 0.9600
C228 H22C 0.9600
C229 H22D 0.9600
C229 H22E 0.9600
C229 H22F 0.9600
C230 C231 1.528(6)
C230 C232 1.537(6)
C230 H230 0.9800
C231 H23A 0.9600
C231 H23B 0.9600
C231 H23C 0.9600
C232 H23D 0.9600
C232 H23E 0.9600
C232 H23F 0.9600
C31 C32 1.398(6)
C31 C36 1.400(6)
C31 N31 1.458(5)
C32 C33 1.395(6)
C32 C310 1.514(6)
C33 C34 1.366(7)
C33 H33 0.9300
C34 C35 1.371(7)
C34 H34 0.9300
C35 C36 1.398(6)
C35 H35 0.9300
C36 C37 1.511(6)
C37 C39 1.523(8)
C37 C38 1.534(8)
C37 H37 0.9800
C38 H38A 0.9600
C38 H38B 0.9600
C38 H38C 0.9600
C39 H39A 0.9600
C39 H39B 0.9600
C39 H39C 0.9600
C310 C312 1.540(6)
C310 C311 1.545(6)
C310 H310 0.9800
C311 H31A 0.9600
C311 H31B 0.9600
C311 H31C 0.9600
C312 H31D 0.9600
C312 H31E 0.9600
C312 H31F 0.9600
C313 N31 1.357(5)
C313 N32 1.358(5)
C313 C316 1.438(5)
C314 C315 1.328(6)
C314 N32 1.385(5)
C314 H314 0.9300
C315 N31 1.385(5)
C315 H315 0.9300
C316 C320 1.409(6)
C316 C317 1.417(6)
C317 C318 1.382(6)
C317 Cl31 1.713(5)
C318 C319 1.390(6)
C318 Cl32 1.720(4)
C319 C320 1.374(6)
C319 Cl33 1.726(5)
C320 Cl34 1.728(4)
C321 C326 1.400(6)
C321 C322 1.406(6)
C321 N32 1.449(5)
C322 C323 1.383(7)
C322 C327 1.511(6)
C323 C324 1.368(7)
C323 H323 0.9300
C324 C325 1.372(7)
C324 H324 0.9300
C325 C326 1.395(6)
C325 H325 0.9300
C326 C330 1.521(6)
C327 C328 1.507(7)
C327 C329 1.529(8)
C327 H327 0.9800
C328 H32A 0.9600
C328 H32B 0.9600
C328 H32C 0.9600
C329 H32D 0.9600
C329 H32E 0.9600
C329 H32F 0.9600
C330 C332 1.529(6)
C330 C331 1.537(6)
C330 H330 0.9800
C331 H33A 0.9600
C331 H33B 0.9600
C331 H33C 0.9600
C332 H33D 0.9600
C332 H33E 0.9600
C332 H33F 0.9600
